data_7020147
loop_
_publ_author_name
'Zhang, Lejie'
'Jian, Yuan'
'Wang, Jian'
'He, Cheng'
'Li, Xuezhao'
'Liu, Tao'
'Duan, Chunying'

_publ_section_title
;
 Post-modification of a MOF through a fluorescent-labeling technology for
 the selective sensing and adsorption of Ag+ in aqueous solution.
;
_journal_issue 34
_journal_name_full 'Dalton transactions (Cambridge, England : 2003)'
_journal_page_first 10153
_journal_page_last 10155
_journal_paper_doi 10.1039/c2dt30689a
_journal_volume 41
_journal_year 2012
_chemical_formula_sum 'C46 H42 N3 O16 Zn2'
_chemical_formula_weight 1023.57
_chemical_name_systematic
;
?
;
_space_group_IT_number 218
_symmetry_cell_setting cubic
_symmetry_space_group_name_Hall 'P -4n 2 3'
_symmetry_space_group_name_H-M 'P -4 3 n'
_atom_sites_solution_hydrogens geom
_atom_sites_solution_primary direct
_atom_sites_solution_secondary difmap
_audit_creation_method SHELXL-97
_cell_angle_alpha 90.00
_cell_angle_beta 90.00
_cell_angle_gamma 90.00
_cell_formula_units_Z 6
_cell_length_a 27.6571(16)
_cell_length_b 27.6571(16)
_cell_length_c 27.6571(16)
_cell_measurement_reflns_used 929
_cell_measurement_temperature 200(2)
_cell_measurement_theta_max 17.94
_cell_measurement_theta_min 3.37
_cell_volume 21155(2)
_computing_cell_refinement 'Bruker SMART'
_computing_data_collection 'Bruker SMART'
_computing_data_reduction 'Bruker SAINT'
_computing_molecular_graphics 'Bruker SHELXTL'
_computing_publication_material 'Bruker SHELXTL'
_computing_structure_refinement 'Bruker SHELXTL'
_computing_structure_solution 'Bruker SHELXTL'
_diffrn_ambient_temperature 200(2)
_diffrn_measured_fraction_theta_full 0.996
_diffrn_measured_fraction_theta_max 0.996
_diffrn_measurement_device_type 'CCD area detector'
_diffrn_measurement_method 'phi and omega scans'
_diffrn_radiation_monochromator graphite
_diffrn_radiation_source 'fine-focus sealed tube'
_diffrn_radiation_type MoK\a
_diffrn_radiation_wavelength 0.71073
_diffrn_reflns_av_R_equivalents 0.1049
_diffrn_reflns_av_sigmaI/netI 0.1287
_diffrn_reflns_limit_h_max 24
_diffrn_reflns_limit_h_min -32
_diffrn_reflns_limit_k_max 32
_diffrn_reflns_limit_k_min -31
_diffrn_reflns_limit_l_max 32
_diffrn_reflns_limit_l_min -32
_diffrn_reflns_number 98676
_diffrn_reflns_theta_full 24.99
_diffrn_reflns_theta_max 24.99
_diffrn_reflns_theta_min 2.08
_exptl_absorpt_coefficient_mu 0.365
_exptl_crystal_colour 'pale yellow'
_exptl_crystal_density_diffrn 0.482
_exptl_crystal_density_method 'not measured'
_exptl_crystal_description block
_exptl_crystal_F_000 3162
_exptl_crystal_size_max 0.30
_exptl_crystal_size_mid 0.28
_exptl_crystal_size_min 0.25
_refine_diff_density_max 0.447
_refine_diff_density_min -0.164
_refine_diff_density_rms 0.031
_refine_ls_abs_structure_details 'Flack H D (1983), Acta Cryst. A39, 876-881'
_refine_ls_abs_structure_Flack 0.00
_refine_ls_extinction_method none
_refine_ls_goodness_of_fit_ref 1.002
_refine_ls_hydrogen_treatment constr
_refine_ls_matrix_type full
_refine_ls_number_parameters 185
_refine_ls_number_reflns 6210
_refine_ls_number_restraints 159
_refine_ls_restrained_S_all 1.018
_refine_ls_R_factor_all 0.1616
_refine_ls_R_factor_gt 0.0617
_refine_ls_shift/su_max 0.003
_refine_ls_shift/su_mean 0.000
_refine_ls_structure_factor_coef Fsqd
_refine_ls_weighting_details
; calc
[0.00000+1.00000exp(3.00(sin\q/\l)^2^)]/
[\s^2^(Fo^2^)+0.0000+0.0000*P+(0.0000P)^2^+0.0000sin\q/\l]
where P = 0.33333Fo^2^ + 0.66667Fc^2^
;
_refine_ls_weighting_scheme calc
_refine_ls_wR_factor_gt 0.0981
_refine_ls_wR_factor_ref 0.1157
_reflns_number_gt 1722
_reflns_number_total 6210
_reflns_threshold_expression >2sigma(I)
_cod_data_source_file c2dt30689a.txt
_cod_data_source_block zhang1
_cod_original_sg_symbol_H-M P-43n
_cod_database_code 7020147

loop_
_symmetry_equiv_pos_as_xyz
'x, y, z'
'-x, -y, z'
'-x, y, -z'
'x, -y, -z'
'z, x, y'
'z, -x, -y'
'-z, -x, y'
'-z, x, -y'
'y, z, x'
'-y, z, -x'
'y, -z, -x'
'-y, -z, x'
'y+1/2, x+1/2, z+1/2'
'-y+1/2, -x+1/2, z+1/2'
'y+1/2, -x+1/2, -z+1/2'
'-y+1/2, x+1/2, -z+1/2'
'x+1/2, z+1/2, y+1/2'
'-x+1/2, z+1/2, -y+1/2'
'-x+1/2, -z+1/2, y+1/2'
'x+1/2, -z+1/2, -y+1/2'
'z+1/2, y+1/2, x+1/2'
'z+1/2, -y+1/2, -x+1/2'
'-z+1/2, y+1/2, -x+1/2'
'-z+1/2, -y+1/2, x+1/2'

loop_
_atom_site_label
_atom_site_type_symbol
_atom_site_fract_x
_atom_site_fract_y
_atom_site_fract_z
_atom_site_U_iso_or_equiv
_atom_site_adp_type
_atom_site_occupancy
_atom_site_symmetry_multiplicity
_atom_site_calc_flag
_atom_site_refinement_flags
_atom_site_disorder_assembly
_atom_site_disorder_group
Zn1 Zn 0.0000 0.69817(2) 0.5000 0.11393(19) Uani 1 2 d S . .
N1 N 0.0000 0.62740(15) 0.5000 0.1284(14) Uani 1 2 d SDU . .
O1 O 0.05260(13) 0.79009(15) 0.55225(13) 0.1401(15) Uani 1 1 d . . .
O2 O 0.04982(19) 0.70795(11) 0.54853(19) 0.1606(19) Uani 1 1 d . . .
C1 C 0.0652(2) 0.74209(19) 0.5643(2) 0.1137(16) Uani 1 1 d D A .
C2 C 0.10373(8) 0.74582(17) 0.60859(10) 0.1377(17) Uani 1 1 d GD . .
C3 C 0.12444(13) 0.70439(16) 0.62809(14) 0.165(3) Uani 1 1 d GD A .
H3A H 0.1145 0.6741 0.6175 0.197 Uiso 1 1 calc R . .
C4 C 0.15994(16) 0.70829(19) 0.66345(17) 0.192(3) Uani 1 1 d G A .
H4A H 0.1738 0.6806 0.6765 0.230 Uiso 1 1 calc R . .
C5 C 0.17474(18) 0.7536(2) 0.67931(18) 0.162(2) Uani 1 1 d G A .
C6 C 0.15404(17) 0.79506(18) 0.65980(16) 0.149(3) Uani 1 1 d G A .
H6A H 0.1639 0.8254 0.6704 0.178 Uiso 1 1 calc R . .
C7 C 0.11853(13) 0.79116(16) 0.62445(12) 0.138(2) Uani 1 1 d GDU A .
H7A H 0.1047 0.8189 0.6114 0.165 Uiso 1 1 calc R . .
C8 C 0.21875(19) 0.7469(3) 0.7120(2) 0.1315(15) Uani 1 1 d DU . .
C9 C 0.2154(2) 0.7141(3) 0.7485(3) 0.1410(16) Uani 1 1 d D A .
H9A H 0.1887 0.6939 0.7514 0.169 Uiso 1 1 calc R . .
C13 C 0.0000 0.52672(15) 0.5000 0.157(2) Uani 1 2 d SDU . .
C11 C 0.0367(2) 0.6042(2) 0.52017(16) 0.134(3) Uani 0.547(4) 1 d PDU A 1
H11A H 0.0621 0.6216 0.5337 0.160 Uiso 0.547(4) 1 calc PR A 1
C12 C 0.0377(2) 0.5528(3) 0.5214(2) 0.143(3) Uani 0.547(4) 1 d PDU A 1
N2 N 0.0756(5) 0.5233(7) 0.5416(4) 0.186(8) Uiso 0.1368(11) 1 d PDU A 1
H2A H 0.0737 0.4923 0.5399 0.224 Uiso 0.1368(11) 1 calc PR A 1
H2B H 0.1001 0.5367 0.5554 0.224 Uiso 0.1368(11) 1 calc PR A 1
C11' C -0.01008(12) 0.6024(3) 0.5407(3) 0.140(3) Uani 0.453(4) 1 d PDU A 2
H11B H -0.0168 0.6199 0.5686 0.168 Uiso 0.453(4) 1 calc PR A 2
C12' C -0.0111(4) 0.5511(3) 0.5437(3) 0.145(3) Uani 0.453(4) 1 d PDU A 2
N2' N -0.0230(3) 0.5362(10) 0.5925(5) 0.155(8) Uani 0.1132(11) 1 d PDU A 2
H2'A H -0.0243 0.5060 0.5997 0.186 Uiso 0.1132(11) 1 calc PR A 2
H2'B H -0.0286 0.5576 0.6144 0.186 Uiso 0.1132(11) 1 calc PR A 2
O1W O -0.1061(8) 0.6448(8) 0.9898(14) 0.315(12) Uiso 0.25 1 d P . .
O2W O 0.0777(9) 0.5766(9) 0.8613(8) 0.286(10) Uiso 0.25 1 d P . .
O7W O 0.2062(8) 0.8259(8) 1.1498(8) 0.268(11) Uiso 0.25 1 d P . .
O8W O 0.3054(11) 0.7165(11) 1.0411(11) 0.331(13) Uiso 0.25 1 d P B 1
O3W O 0.2592(10) 0.7180(9) 1.0351(8) 0.267(10) Uiso 0.25 1 d P C 2
O6W O 0.2911(7) 0.6810(6) 1.003(2) 0.259(7) Uiso 0.25 1 d P D 3
O5W O 0.2286(7) 0.6876(8) 1.005(2) 0.302(10) Uiso 0.25 1 d P E 4
O4W O 0.2648(9) 0.7452(9) 1.0717(9) 0.286(10) Uiso 0.25 1 d P F 4

loop_
_atom_site_aniso_label
_atom_site_aniso_U_11
_atom_site_aniso_U_22
_atom_site_aniso_U_33
_atom_site_aniso_U_23
_atom_site_aniso_U_13
_atom_site_aniso_U_12
Zn1 0.1141(4) 0.1092(4) 0.1185(5) 0.000 -0.0073(13) 0.000
N1 0.098(3) 0.149(3) 0.138(3) 0.000 -0.027(6) 0.000
O1 0.101(2) 0.212(4) 0.107(2) 0.024(3) -0.032(2) -0.004(3)
O2 0.201(4) 0.0506(18) 0.230(4) 0.019(3) 0.030(4) 0.013(3)
C1 0.126(4) 0.084(3) 0.131(4) 0.062(3) 0.007(2) 0.053(3)
C2 0.062(2) 0.156(3) 0.195(5) -0.066(4) -0.013(2) -0.065(3)
C3 0.144(5) 0.095(3) 0.254(7) 0.056(5) 0.024(5) 0.032(4)
C4 0.179(6) 0.266(7) 0.131(4) 0.092(5) -0.031(4) 0.071(6)
C5 0.193(5) 0.105(3) 0.188(6) -0.043(4) 0.024(3) -0.095(4)
C6 0.240(7) 0.071(3) 0.135(5) 0.040(3) -0.091(4) -0.036(4)
C7 0.112(4) 0.168(5) 0.134(4) 0.015(4) -0.052(3) 0.013(4)
C8 0.125(3) 0.157(3) 0.112(4) -0.001(3) -0.050(2) -0.026(4)
C9 0.120(4) 0.190(6) 0.113(3) 0.060(4) -0.025(4) -0.014(3)
C13 0.167(4) 0.085(3) 0.219(5) 0.000 -0.022(7) 0.000
C11 0.108(5) 0.094(4) 0.199(7) 0.005(5) -0.031(5) -0.012(4)
C12 0.116(5) 0.106(4) 0.208(6) 0.000(5) -0.044(5) -0.005(4)
C11' 0.135(6) 0.095(5) 0.191(6) 0.008(5) -0.024(6) 0.007(6)
C12' 0.150(7) 0.103(5) 0.181(6) -0.001(5) -0.007(6) 0.009(6)
N2' 0.147(15) 0.102(13) 0.218(15) 0.019(14) -0.020(14) -0.017(13)

loop_
_atom_type_symbol
_atom_type_description
_atom_type_scat_dispersion_real
_atom_type_scat_dispersion_imag
_atom_type_scat_source
C C 0.0033 0.0016 'International Tables Vol C Tables 4.2.6.8 and 6.1.1.4'
H H 0.0000 0.0000 'International Tables Vol C Tables 4.2.6.8 and 6.1.1.4'
N N 0.0061 0.0033 'International Tables Vol C Tables 4.2.6.8 and 6.1.1.4'
O O 0.0106 0.0060 'International Tables Vol C Tables 4.2.6.8 and 6.1.1.4'
Zn Zn 0.2839 1.4301 'International Tables Vol C Tables 4.2.6.8 and 6.1.1.4'

loop_
_geom_angle_atom_site_label_1
_geom_angle_atom_site_label_2
_geom_angle_atom_site_label_3
_geom_angle
_geom_angle_site_symmetry_1
_geom_angle_site_symmetry_3
O2 Zn1 O2 163.99(18) . 3_556
O2 Zn1 N1 98.00(9) . .
O2 Zn1 N1 98.00(9) 3_556 .
O2 Zn1 O1 88.20(14) . 22_465
O2 Zn1 O1 89.31(14) 3_556 22_465
N1 Zn1 O1 99.00(11) . 22_465
O2 Zn1 O1 89.31(14) . 24_565
O2 Zn1 O1 88.20(14) 3_556 24_565
N1 Zn1 O1 99.00(11) . 24_565
O1 Zn1 O1 162.0(2) 22_465 24_565
O2 Zn1 Zn1 82.00(9) . 22_465
O2 Zn1 Zn1 82.00(9) 3_556 22_465
N1 Zn1 Zn1 180.0 . 22_465
O1 Zn1 Zn1 81.00(11) 22_465 22_465
O1 Zn1 Zn1 81.00(11) 24_565 22_465
C11 N1 C11 122.0(6) 3_556 .
C11 N1 C11' 63.8(3) 3_556 3_556
C11 N1 C11' 86.8(4) . 3_556
C11 N1 C11' 86.8(4) 3_556 .
C11 N1 C11' 63.8(3) . .
C11' N1 C11' 118.4(8) 3_556 .
C11 N1 Zn1 119.0(3) 3_556 .
C11 N1 Zn1 119.0(3) . .
C11' N1 Zn1 120.8(4) 3_556 .
C11' N1 Zn1 120.8(4) . .
C1 O1 Zn1 119.0(3) . 22_465
C1 O2 Zn1 130.8(4) . .
O2 C1 O1 127.2(4) . .
O2 C1 C2 126.4(4) . .
O1 C1 C2 106.3(4) . .
C3 C2 C7 120.0 . .
C3 C2 C1 120.6(3) . .
C7 C2 C1 119.2(3) . .
C2 C3 C4 120.0 . .
C3 C4 C5 120.0 . .
C6 C5 C4 120.0 . .
C6 C5 C8 131.2(5) . .
C4 C5 C8 108.1(5) . .
C5 C6 C7 120.0 . .
C6 C7 C2 120.0 . .
C9 C8 C9 121.0(5) . 7_665
C9 C8 C5 117.9(6) . .
C9 C8 C5 117.0(7) 7_665 .
C8 C9 C8 117.6(5) . 10_656
C12 C13 C12 117.9(7) . 3_556
C12 C13 C12' 63.7(5) . .
C12 C13 C12' 87.3(5) 3_556 .
C12 C13 C12' 87.3(5) . 3_556
C12 C13 C12' 63.7(5) 3_556 3_556
C12' C13 C12' 123.2(8) . 3_556
C12 C13 C13 121.1(3) . 2_565
C12 C13 C13 121.1(3) 3_556 2_565
C12' C13 C13 118.4(4) . 2_565
C12' C13 C13 118.4(4) 3_556 2_565
N1 C11 C12 120.6(6) . .
C13 C12 C11 119.4(6) . .
C13 C12 N2 114.4(10) . .
C11 C12 N2 126.1(10) . .
N1 C11' C12' 124.3(8) . .
C13 C12' C11' 114.9(7) . .
C13 C12' N2' 135.1(13) . .
C11' C12' N2' 110.0(13) . .

loop_
_geom_bond_atom_site_label_1
_geom_bond_atom_site_label_2
_geom_bond_distance
_geom_bond_site_symmetry_2
Zn1 O2 1.942(5) .
Zn1 O2 1.942(5) 3_556
Zn1 N1 1.957(4) .
Zn1 O1 2.076(3) 22_465
Zn1 O1 2.076(3) 24_565
Zn1 Zn1 2.8672(12) 22_465
N1 C11 1.326(6) 3_556
N1 C11 1.326(6) .
N1 C11' 1.350(8) 3_556
N1 C11' 1.350(8) .
O1 C1 1.412(6) .
O1 Zn1 2.076(3) 22_465
O2 C1 1.124(6) .
C1 C2 1.626(5) .
C2 C3 1.3900 .
C2 C7 1.3900 .
C3 C4 1.3900 .
C4 C5 1.3900 .
C5 C6 1.3900 .
C5 C8 1.528(4) .
C6 C7 1.3900 .
C8 C9 1.360(8) .
C8 C9 1.382(7) 7_665
C9 C8 1.382(7) 10_656
C13 C12 1.400(7) .
C13 C12 1.400(7) 3_556
C13 C12' 1.418(8) .
C13 C12' 1.418(8) 3_556
C13 C13 1.478(9) 2_565
C11 C12 1.420(9) .
C12 N2 1.441(9) .
C11' C12' 1.421(10) .
C12' N2' 1.449(9) .

loop_
_platon_squeeze_void_nr
_platon_squeeze_void_average_x
_platon_squeeze_void_average_y
_platon_squeeze_void_average_z
_platon_squeeze_void_volume
_platon_squeeze_void_count_electrons
_platon_squeeze_void_content
1 -0.002 -0.010 -0.004 12059 731 ' '
